data_2212311
loop_
_publ_author_name
'Cheikh Abdoul Khadir Diop'
'Assane Tour\'e'
'Libasse Diop'
'Augustin Sanchez-Dias'
'Alfonso Castineiras'
'Umberto Russo'

_publ_section_title
;
 Tetramethylammonium
 bis(2-benzoylbenzoato-\k<i>O</i>)triphenylstannate(IV)
;
_journal_coeditor_code NG2199
_journal_issue 2
_journal_name_full 'Acta Crystallographica Section E'
_journal_page_first m465
_journal_page_last m467
_journal_paper_doi 10.1107/S160053680700058X
_journal_volume 63
_journal_year 2007
_chemical_formula_iupac '(C4 H12 N) [Sn (C6 H5)3 (C14 H9 O3)2]'
_chemical_formula_moiety 'C50 H45 N O6 Sn'
_chemical_formula_sum 'C50 H45 N O6 Sn'
_chemical_formula_weight 874.56
_chemical_name_systematic
;
Tetramethylammonium bis(2-benzoylbenzoato-\k<i>O</i>)triphenylstannate(IV)
;
_space_group_IT_number 14
_symmetry_cell_setting monoclinic
_symmetry_space_group_name_Hall '-P 2yn'
_symmetry_space_group_name_H-M 'P 1 21/n 1'
_atom_sites_solution_hydrogens geom
_atom_sites_solution_primary direct
_atom_sites_solution_secondary difmap
_audit_creation_method SHELXL-97
_cell_angle_alpha 90.00
_cell_angle_beta 98.793(14)
_cell_angle_gamma 90.00
_cell_formula_units_Z 4
_cell_length_a 9.7481(11)
_cell_length_b 29.787(5)
_cell_length_c 14.704(5)
_cell_measurement_reflns_used 25
_cell_measurement_temperature 293(2)
_cell_measurement_theta_max 13.83
_cell_measurement_theta_min 13.16
_cell_volume 4219.4(17)
_computing_cell_refinement 'CAD-4 EXPRESS'
_computing_data_collection 'CAD-4 EXPRESS (Enraf--Nonius, 1994)'
_computing_data_reduction 'GENHKL (Kretschmar, 1997)'
_computing_molecular_graphics 'PLATON99 (Spek, 1999)'
_computing_publication_material SHELXL97
_computing_structure_refinement 'SHELXL97 (Sheldrick, 1997)'
_computing_structure_solution 'SHELXS97 (Sheldrick, 1997)'
_diffrn_ambient_temperature 293(2)
_diffrn_measured_fraction_theta_full 0.999
_diffrn_measured_fraction_theta_max 0.999
_diffrn_measurement_device_type 'Enraf--Nonius MACH3'
_diffrn_measurement_method \w
_diffrn_radiation_monochromator graphite
_diffrn_radiation_source 'fine-focus sealed tube'
_diffrn_radiation_type MoK\a
_diffrn_radiation_wavelength 0.71073
_diffrn_reflns_av_R_equivalents 0.0543
_diffrn_reflns_av_sigmaI/netI 0.2400
_diffrn_reflns_limit_h_max 0
_diffrn_reflns_limit_h_min -15
_diffrn_reflns_limit_k_max 47
_diffrn_reflns_limit_k_min 0
_diffrn_reflns_limit_l_max 23
_diffrn_reflns_limit_l_min -23
_diffrn_reflns_number 18605
_diffrn_reflns_theta_full 34.24
_diffrn_reflns_theta_max 34.24
_diffrn_reflns_theta_min 2.22
_diffrn_standards_decay_% 0
_diffrn_standards_interval_time 120
_diffrn_standards_number 3
_exptl_absorpt_coefficient_mu 0.657
_exptl_absorpt_correction_T_max 0.8273
_exptl_absorpt_correction_T_min 0.7348
_exptl_absorpt_correction_type empirical
_exptl_absorpt_process_details '\y scan (North <i>et al.</i>,  1968)'
_exptl_crystal_colour colourless
_exptl_crystal_density_diffrn 1.377
_exptl_crystal_density_method 'not measured'
_exptl_crystal_description prism
_exptl_crystal_F_000 1800
_exptl_crystal_size_max 0.50
_exptl_crystal_size_mid 0.30
_exptl_crystal_size_min 0.30
_refine_diff_density_max 0.663
_refine_diff_density_min -1.878
_refine_ls_extinction_method none
_refine_ls_goodness_of_fit_ref 0.964
_refine_ls_hydrogen_treatment constr
_refine_ls_matrix_type full
_refine_ls_number_parameters 527
_refine_ls_number_reflns 17529
_refine_ls_number_restraints 0
_refine_ls_restrained_S_all 0.964
_refine_ls_R_factor_all 0.2418
_refine_ls_R_factor_gt 0.0528
_refine_ls_shift/su_max 0.001
_refine_ls_shift/su_mean 0.000
_refine_ls_structure_factor_coef Fsqd
_refine_ls_weighting_details 'calc w=1/[\s^2^(Fo^2^)+(0.0351P)^2^] where P=(Fo^2^+2Fc^2^)/3'
_refine_ls_weighting_scheme calc
_refine_ls_wR_factor_gt 0.0908
_refine_ls_wR_factor_ref 0.1211
_reflns_number_gt 6852
_reflns_number_total 17529
_reflns_threshold_expression I>2\s(I)
_cod_data_source_file ng2199.cif
_cod_data_source_block I
_cod_original_cell_volume 4219.3(16)
_cod_original_sg_symbol_H-M 'P 21/n'
_cod_database_code 2212311
_cod_database_fobs_code 2212311

loop_
_symmetry_equiv_pos_as_xyz
'x, y, z'
'-x+1/2, y+1/2, -z+1/2'
'-x, -y, -z'
'x-1/2, -y-1/2, z-1/2'

loop_
_atom_site_type_symbol
_atom_site_label
_atom_site_fract_x
_atom_site_fract_y
_atom_site_fract_z
_atom_site_U_iso_or_equiv
_atom_site_adp_type
_atom_site_calc_flag
_atom_site_refinement_flags
_atom_site_occupancy
Sn Sn1 0.05137(2) 0.120998(6) 0.701655(14) 0.03251(6) Uani d . 1
O O41 0.1075(2) 0.19325(7) 0.68249(15) 0.0426(5) Uani d . 1
O O42 0.3198(2) 0.20560(7) 0.76120(17) 0.0523(6) Uani d . 1
O O43 0.4707(3) 0.26604(9) 0.64239(17) 0.0667(8) Uani d . 1
O O61 -0.0244(2) 0.05184(6) 0.71583(14) 0.0383(5) Uani d . 1
O O62 -0.2021(2) 0.07088(8) 0.78754(18) 0.0595(7) Uani d . 1
O O63 0.0909(3) -0.04671(10) 0.6440(2) 0.0854(10) Uani d . 1
C C11 -0.1295(3) 0.13715(10) 0.6065(2) 0.0352(7) Uani d . 1
C C12 -0.1661(3) 0.10951(11) 0.5312(2) 0.0449(8) Uani d . 1
H H12 -0.1178 0.0829 0.5271 0.054 Uiso calc R 1
C C13 -0.2726(4) 0.12056(14) 0.4619(3) 0.0614(10) Uani d . 1
H H13 -0.2944 0.1015 0.4117 0.074 Uiso calc R 1
C C14 -0.3464(4) 0.15923(15) 0.4662(3) 0.0669(11) Uani d . 1
H H14 -0.4176 0.1668 0.4191 0.080 Uiso calc R 1
C C15 -0.3137(4) 0.18682(13) 0.5415(3) 0.0667(12) Uani d . 1
H H15 -0.3647 0.2129 0.5461 0.080 Uiso calc R 1
C C16 -0.2057(4) 0.17603(11) 0.6103(3) 0.0503(9) Uani d . 1
H H16 -0.1838 0.1953 0.6601 0.060 Uiso calc R 1
C C21 0.0865(3) 0.13229(10) 0.8466(2) 0.0382(7) Uani d . 1
C C22 0.0685(4) 0.17350(12) 0.8858(3) 0.0582(10) Uani d . 1
H H22 0.0373 0.1976 0.8480 0.070 Uiso calc R 1
C C23 0.0957(5) 0.17984(15) 0.9797(3) 0.0795(14) Uani d . 1
H H23 0.0823 0.2079 1.0045 0.095 Uiso calc R 1
C C24 0.1427(5) 0.14456(19) 1.0369(3) 0.0828(15) Uani d . 1
H H24 0.1604 0.1486 1.1003 0.099 Uiso calc R 1
C C25 0.1633(4) 0.10334(16) 0.9990(3) 0.0717(12) Uani d . 1
H H25 0.1975 0.0796 1.0369 0.086 Uiso calc R 1
C C26 0.1332(4) 0.09715(12) 0.9051(2) 0.0523(9) Uani d . 1
H H26 0.1445 0.0689 0.8805 0.063 Uiso calc R 1
C C31 0.2143(3) 0.09266(10) 0.6381(2) 0.0360(7) Uani d . 1
C C32 0.3432(3) 0.11260(11) 0.6441(2) 0.0481(9) Uani d . 1
H H32 0.3590 0.1397 0.6753 0.058 Uiso calc R 1
C C33 0.4497(4) 0.09351(14) 0.6049(3) 0.0621(11) Uani d . 1
H H33 0.5361 0.1074 0.6110 0.075 Uiso calc R 1
C C34 0.4270(4) 0.05410(13) 0.5571(3) 0.0604(10) Uani d . 1
H H34 0.4983 0.0410 0.5309 0.073 Uiso calc R 1
C C35 0.2995(4) 0.03394(12) 0.5478(3) 0.0629(11) Uani d . 1
H H35 0.2837 0.0075 0.5143 0.075 Uiso calc R 1
C C36 0.1941(4) 0.05293(11) 0.5883(2) 0.0520(9) Uani d . 1
H H36 0.1081 0.0388 0.5820 0.062 Uiso calc R 1
C C41 0.2087(3) 0.21802(10) 0.7176(2) 0.0356(7) Uani d . 1
C C42 0.1822(3) 0.26829(10) 0.7067(2) 0.0338(7) Uani d . 1
C C43 0.0486(4) 0.28496(11) 0.6975(2) 0.0470(8) Uani d . 1
H H43 -0.0260 0.2652 0.6924 0.056 Uiso calc R 1
C C44 0.0243(4) 0.33082(12) 0.6957(2) 0.0566(10) Uani d . 1
H H44 -0.0661 0.3417 0.6892 0.068 Uiso calc R 1
C C45 0.1343(4) 0.36020(12) 0.7035(3) 0.0583(10) Uani d . 1
H H45 0.1183 0.3910 0.7034 0.070 Uiso calc R 1
C C46 0.2684(4) 0.34403(11) 0.7117(2) 0.0524(9) Uani d . 1
H H46 0.3424 0.3640 0.7164 0.063 Uiso calc R 1
C C47 0.2937(3) 0.29816(10) 0.7129(2) 0.0382(7) Uani d . 1
C C48 0.4400(4) 0.28256(11) 0.7118(2) 0.0428(8) Uani d . 1
C C49 0.5466(3) 0.29081(10) 0.7944(2) 0.0396(7) Uani d . 1
C C50 0.5108(4) 0.30348(12) 0.8785(2) 0.0528(9) Uani d . 1
H H50 0.4182 0.3082 0.8841 0.063 Uiso calc R 1
C C51 0.6123(5) 0.30904(14) 0.9537(3) 0.0695(12) Uani d . 1
H H51 0.5878 0.3180 1.0096 0.083 Uiso calc R 1
C C52 0.7492(5) 0.30157(15) 0.9470(3) 0.0742(13) Uani d . 1
H H52 0.8168 0.3050 0.9984 0.089 Uiso calc R 1
C C53 0.7865(4) 0.28910(13) 0.8643(3) 0.0643(11) Uani d . 1
H H53 0.8794 0.2842 0.8597 0.077 Uiso calc R 1
C C54 0.6859(4) 0.28388(11) 0.7879(3) 0.0492(9) Uani d . 1
H H54 0.7115 0.2757 0.7319 0.059 Uiso calc R 1
C C61 -0.1389(3) 0.04399(10) 0.7468(2) 0.0380(7) Uani d . 1
C C62 -0.1970(3) -0.00272(10) 0.7274(2) 0.0392(7) Uani d . 1
C C63 -0.3387(4) -0.00844(12) 0.7236(3) 0.0524(9) Uani d . 1
H H63 -0.3932 0.0156 0.7371 0.063 Uiso calc R 1
C C64 -0.4001(4) -0.04973(14) 0.6997(3) 0.0695(12) Uani d . 1
H H64 -0.4951 -0.0534 0.6984 0.083 Uiso calc R 1
C C65 -0.3219(5) -0.08466(13) 0.6784(3) 0.0752(13) Uani d . 1
H H65 -0.3638 -0.1121 0.6616 0.090 Uiso calc R 1
C C66 -0.1823(5) -0.07988(11) 0.6813(3) 0.0645(11) Uani d . 1
H H66 -0.1299 -0.1041 0.6665 0.077 Uiso calc R 1
C C67 -0.1170(4) -0.03903(10) 0.7062(2) 0.0456(8) Uani d . 1
C C68 0.0386(4) -0.03697(11) 0.7104(3) 0.0539(10) Uani d . 1
C C69 0.1260(4) -0.02751(11) 0.8003(3) 0.0530(10) Uani d . 1
C C70 0.0771(4) -0.03359(12) 0.8829(3) 0.0624(11) Uani d . 1
H H70 -0.0143 -0.0426 0.8826 0.075 Uiso calc R 1
C C71 0.1616(5) -0.02650(15) 0.9657(3) 0.0853(15) Uani d . 1
H H71 0.1280 -0.0311 1.0209 0.102 Uiso calc R 1
C C72 0.2967(7) -0.01256(17) 0.9659(5) 0.109(2) Uani d . 1
H H72 0.3547 -0.0073 1.0212 0.131 Uiso calc R 1
C C73 0.3450(5) -0.00648(18) 0.8831(5) 0.108(2) Uani d . 1
H H73 0.4359 0.0030 0.8831 0.130 Uiso calc R 1
C C74 0.2612(4) -0.01418(13) 0.8013(4) 0.0745(13) Uani d . 1
H H74 0.2957 -0.0104 0.7462 0.089 Uiso calc R 1
N N1 0.1092(3) 0.34922(10) 0.4033(2) 0.0514(8) Uani d . 1
C C1 0.1423(4) 0.33287(12) 0.3134(2) 0.0609(10) Uani d . 1
H H1A 0.1758 0.3574 0.2807 0.091 Uiso calc R 1
H H1B 0.0600 0.3207 0.2777 0.091 Uiso calc R 1
H H1C 0.2122 0.3100 0.3240 0.091 Uiso calc R 1
C C2 0.0415(6) 0.31328(16) 0.4493(3) 0.114(2) Uani d . 1
H H2A -0.0365 0.3019 0.4080 0.171 Uiso calc R 1
H H2B 0.0102 0.3251 0.5033 0.171 Uiso calc R 1
H H2C 0.1066 0.2895 0.4666 0.171 Uiso calc R 1
C C3 0.2387(5) 0.36385(16) 0.4622(3) 0.0860(14) Uani d . 1
H H3A 0.2960 0.3382 0.4801 0.129 Uiso calc R 1
H H3B 0.2161 0.3785 0.5161 0.129 Uiso calc R 1
H H3C 0.2880 0.3843 0.4285 0.129 Uiso calc R 1
C C4 0.0155(5) 0.38824(16) 0.3847(4) 0.1048(18) Uani d . 1
H H4A 0.0614 0.4115 0.3556 0.157 Uiso calc R 1
H H4B -0.0085 0.3992 0.4416 0.157 Uiso calc R 1
H H4C -0.0673 0.3793 0.3448 0.157 Uiso calc R 1

loop_
_atom_site_aniso_label
_atom_site_aniso_U_11
_atom_site_aniso_U_22
_atom_site_aniso_U_33
_atom_site_aniso_U_12
_atom_site_aniso_U_13
_atom_site_aniso_U_23
Sn1 0.03241(10) 0.02840(9) 0.03730(11) -0.00026(11) 0.00720(8) -0.00198(11)
O41 0.0452(13) 0.0312(11) 0.0498(14) -0.0095(10) 0.0017(11) 0.0003(10)
O42 0.0445(15) 0.0371(13) 0.0710(17) 0.0028(11) -0.0050(13) 0.0007(12)
O43 0.0619(18) 0.090(2) 0.0523(16) -0.0128(15) 0.0215(14) -0.0236(15)
O61 0.0373(12) 0.0272(10) 0.0521(14) -0.0021(9) 0.0119(11) -0.0011(10)
O62 0.0527(16) 0.0447(14) 0.087(2) -0.0006(12) 0.0284(14) -0.0227(13)
O63 0.089(2) 0.076(2) 0.101(2) 0.0003(17) 0.045(2) -0.0377(18)
C11 0.0303(16) 0.0316(15) 0.0446(18) -0.0001(13) 0.0091(14) 0.0010(14)
C12 0.0378(19) 0.045(2) 0.051(2) 0.0036(15) 0.0024(16) -0.0090(15)
C13 0.045(2) 0.085(3) 0.051(2) -0.002(2) -0.0019(17) -0.014(2)
C14 0.047(2) 0.082(3) 0.068(3) 0.011(2) -0.003(2) 0.007(2)
C15 0.050(2) 0.048(2) 0.100(4) 0.0198(19) 0.004(2) 0.008(2)
C16 0.049(2) 0.0396(19) 0.061(2) 0.0070(17) 0.0037(19) -0.0067(17)
C21 0.0374(18) 0.0381(18) 0.0406(18) -0.0073(13) 0.0105(14) -0.0067(14)
C22 0.079(3) 0.046(2) 0.056(2) -0.009(2) 0.028(2) -0.0107(18)
C23 0.111(4) 0.071(3) 0.064(3) -0.031(3) 0.037(3) -0.031(2)
C24 0.087(3) 0.123(4) 0.039(2) -0.042(3) 0.011(2) -0.018(3)
C25 0.077(3) 0.086(3) 0.049(3) -0.011(3) -0.001(2) 0.011(2)
C26 0.058(2) 0.054(2) 0.043(2) -0.0058(19) 0.0052(18) 0.0011(18)
C31 0.0353(17) 0.0362(17) 0.0379(18) 0.0040(14) 0.0106(14) 0.0027(14)
C32 0.043(2) 0.047(2) 0.056(2) -0.0005(16) 0.0125(17) -0.0078(16)
C33 0.040(2) 0.072(3) 0.078(3) -0.002(2) 0.021(2) -0.011(2)
C34 0.055(2) 0.064(3) 0.067(3) 0.011(2) 0.023(2) -0.005(2)
C35 0.069(3) 0.050(2) 0.074(3) 0.006(2) 0.024(2) -0.021(2)
C36 0.051(2) 0.047(2) 0.061(2) -0.0039(17) 0.0188(19) -0.0114(18)
C41 0.0408(19) 0.0303(15) 0.0376(18) -0.0046(14) 0.0124(15) 0.0010(13)
C42 0.0404(18) 0.0294(15) 0.0328(16) -0.0026(13) 0.0098(14) -0.0018(12)
C43 0.047(2) 0.0432(18) 0.051(2) 0.0008(18) 0.0065(16) 0.0012(18)
C44 0.059(3) 0.055(2) 0.054(2) 0.0189(19) 0.003(2) 0.0008(19)
C45 0.082(3) 0.0309(17) 0.061(2) 0.010(2) 0.008(2) 0.0009(17)
C46 0.069(3) 0.0319(17) 0.057(2) -0.0104(17) 0.011(2) -0.0036(16)
C47 0.047(2) 0.0328(16) 0.0353(17) -0.0040(15) 0.0088(15) -0.0005(13)
C48 0.047(2) 0.0378(18) 0.046(2) -0.0110(15) 0.0160(17) -0.0024(15)
C49 0.044(2) 0.0306(16) 0.046(2) -0.0045(14) 0.0127(16) -0.0032(14)
C50 0.052(2) 0.058(2) 0.051(2) 0.0045(18) 0.0161(19) -0.0068(18)
C51 0.073(3) 0.087(3) 0.047(2) 0.013(2) 0.005(2) -0.019(2)
C52 0.062(3) 0.085(3) 0.068(3) 0.000(2) -0.013(2) -0.013(2)
C53 0.044(2) 0.062(3) 0.087(3) -0.0070(19) 0.010(2) -0.011(2)
C54 0.049(2) 0.045(2) 0.057(2) -0.0113(17) 0.0179(18) -0.0102(17)
C61 0.0361(18) 0.0297(15) 0.047(2) 0.0005(14) 0.0043(15) 0.0011(14)
C62 0.0435(19) 0.0312(16) 0.0430(19) -0.0061(14) 0.0067(15) -0.0015(14)
C63 0.042(2) 0.048(2) 0.067(3) -0.0049(17) 0.0088(18) -0.0019(18)
C64 0.049(2) 0.064(3) 0.093(3) -0.018(2) 0.004(2) 0.004(2)
C65 0.079(3) 0.046(2) 0.097(3) -0.026(2) 0.000(3) -0.001(2)
C66 0.077(3) 0.0321(19) 0.081(3) -0.0012(19) 0.002(2) -0.0021(18)
C67 0.052(2) 0.0327(17) 0.052(2) -0.0039(16) 0.0068(17) -0.0018(15)
C68 0.061(3) 0.0284(16) 0.074(3) 0.0061(17) 0.015(2) -0.0065(18)
C69 0.044(2) 0.0326(18) 0.082(3) 0.0113(16) 0.008(2) 0.0037(18)
C70 0.053(2) 0.052(2) 0.078(3) 0.0071(19) -0.004(2) 0.011(2)
C71 0.090(4) 0.070(3) 0.086(4) 0.015(3) -0.020(3) 0.020(3)
C72 0.099(5) 0.077(4) 0.125(5) 0.020(3) -0.064(4) 0.005(4)
C73 0.054(3) 0.092(4) 0.165(6) -0.001(3) -0.023(4) 0.017(4)
C74 0.040(2) 0.064(3) 0.118(4) 0.008(2) 0.009(3) 0.007(3)
N1 0.0556(19) 0.0507(18) 0.0485(18) -0.0116(15) 0.0104(15) -0.0034(14)
C1 0.070(3) 0.055(2) 0.059(3) -0.002(2) 0.015(2) -0.0128(19)
C2 0.166(6) 0.112(4) 0.068(3) -0.081(4) 0.028(3) 0.001(3)
C3 0.076(3) 0.106(4) 0.071(3) -0.028(3) -0.006(2) -0.011(3)
C4 0.103(4) 0.106(4) 0.108(4) 0.046(3) 0.027(3) -0.015(3)

loop_
_atom_type_symbol
_atom_type_description
_atom_type_scat_dispersion_real
_atom_type_scat_dispersion_imag
_atom_type_scat_source
Sn Sn -0.6537 1.4246 'International Tables Vol C Tables 4.2.6.8 and 6.1.1.4'
O O 0.0106 0.0060 'International Tables Vol C Tables 4.2.6.8 and 6.1.1.4'
N N 0.0061 0.0033 'International Tables Vol C Tables 4.2.6.8 and 6.1.1.4'
C C 0.0033 0.0016 'International Tables Vol C Tables 4.2.6.8 and 6.1.1.4'
H H 0.0000 0.0000 'International Tables Vol C Tables 4.2.6.8 and 6.1.1.4'

loop_
_geom_angle_atom_site_label_1
_geom_angle_atom_site_label_2
_geom_angle_atom_site_label_3
_geom_angle
_geom_angle_publ_flag
C11 Sn1 C21 127.64(12) y
C11 Sn1 C31 113.45(12) y
C21 Sn1 C31 118.86(12) y
C11 Sn1 O61 90.99(10) y
C21 Sn1 O61 93.31(10) y
C31 Sn1 O61 87.39(10) y
C11 Sn1 O41 83.95(10) y
C21 Sn1 O41 88.24(10) y
C31 Sn1 O41 96.43(10) y
O61 Sn1 O41 174.56(8) y
C41 O41 Sn1 133.7(2) ?
C61 O61 Sn1 121.49(18) ?
C16 C11 C12 117.2(3) ?
C16 C11 Sn1 123.9(2) ?
C12 C11 Sn1 118.5(2) ?
C13 C12 C11 121.5(3) ?
C13 C12 H12 119.2 ?
C11 C12 H12 119.2 ?
C14 C13 C12 120.7(4) ?
C14 C13 H13 119.7 ?
C12 C13 H13 119.7 ?
C13 C14 C15 118.8(4) ?
C13 C14 H14 120.6 ?
C15 C14 H14 120.6 ?
C14 C15 C16 120.5(4) ?
C14 C15 H15 119.8 ?
C16 C15 H15 119.8 ?
C11 C16 C15 121.3(3) ?
C11 C16 H16 119.4 ?
C15 C16 H16 119.4 ?
C22 C21 C26 117.6(3) ?
C22 C21 Sn1 123.2(3) ?
C26 C21 Sn1 119.2(2) ?
C23 C22 C21 121.6(4) ?
C23 C22 H22 119.2 ?
C21 C22 H22 119.2 ?
C22 C23 C24 120.1(4) ?
C22 C23 H23 120.0 ?
C24 C23 H23 120.0 ?
C25 C24 C23 119.3(4) ?
C25 C24 H24 120.4 ?
C23 C24 H24 120.4 ?
C24 C25 C26 120.2(4) ?
C24 C25 H25 119.9 ?
C26 C25 H25 119.9 ?
C25 C26 C21 121.3(4) ?
C25 C26 H26 119.4 ?
C21 C26 H26 119.4 ?
C32 C31 C36 117.0(3) ?
C32 C31 Sn1 122.2(2) ?
C36 C31 Sn1 120.8(2) ?
C31 C32 C33 122.0(3) ?
C31 C32 H32 119.0 ?
C33 C32 H32 119.0 ?
C34 C33 C32 119.6(4) ?
C34 C33 H33 120.2 ?
C32 C33 H33 120.2 ?
C35 C34 C33 120.1(4) ?
C35 C34 H34 120.0 ?
C33 C34 H34 120.0 ?
C34 C35 C36 120.0(3) ?
C34 C35 H35 120.0 ?
C36 C35 H35 120.0 ?
C35 C36 C31 121.3(3) ?
C35 C36 H36 119.3 ?
C31 C36 H36 119.3 ?
O42 C41 O41 127.0(3) ?
O42 C41 C42 118.2(3) ?
O41 C41 C42 114.7(3) ?
C43 C42 C47 119.3(3) ?
C43 C42 C41 120.4(3) ?
C47 C42 C41 120.1(3) ?
C42 C43 C44 120.8(3) ?
C42 C43 H43 119.6 ?
C44 C43 H43 119.6 ?
C45 C44 C43 119.8(4) ?
C45 C44 H44 120.1 ?
C43 C44 H44 120.1 ?
C44 C45 C46 120.1(3) ?
C44 C45 H45 120.0 ?
C46 C45 H45 120.0 ?
C45 C46 C47 120.5(3) ?
C45 C46 H46 119.7 ?
C47 C46 H46 119.7 ?
C46 C47 C42 119.4(3) ?
C46 C47 C48 118.1(3) ?
C42 C47 C48 122.2(3) ?
O43 C48 C49 121.4(3) ?
O43 C48 C47 119.5(3) ?
C49 C48 C47 119.0(3) ?
C50 C49 C54 118.8(3) ?
C50 C49 C48 122.1(3) ?
C54 C49 C48 119.0(3) ?
C51 C50 C49 120.1(4) ?
C51 C50 H50 120.0 ?
C49 C50 H50 120.0 ?
C52 C51 C50 120.7(4) ?
C52 C51 H51 119.6 ?
C50 C51 H51 119.6 ?
C51 C52 C53 120.0(4) ?
C51 C52 H52 120.0 ?
C53 C52 H52 120.0 ?
C52 C53 C54 119.9(4) ?
C52 C53 H53 120.0 ?
C54 C53 H53 120.0 ?
C53 C54 C49 120.4(3) ?
C53 C54 H54 119.8 ?
C49 C54 H54 119.8 ?
O62 C61 O61 125.6(3) ?
O62 C61 C62 119.6(3) ?
O61 C61 C62 114.8(3) ?
C63 C62 C67 118.9(3) ?
C63 C62 C61 117.6(3) ?
C67 C62 C61 123.3(3) ?
C62 C63 C64 120.5(4) ?
C62 C63 H63 119.7 ?
C64 C63 H63 119.7 ?
C65 C64 C63 120.2(4) ?
C65 C64 H64 119.9 ?
C63 C64 H64 119.9 ?
C64 C65 C66 120.5(4) ?
C64 C65 H65 119.8 ?
C66 C65 H65 119.8 ?
C65 C66 C67 120.8(4) ?
C65 C66 H66 119.6 ?
C67 C66 H66 119.6 ?
C66 C67 C62 119.1(3) ?
C66 C67 C68 117.5(3) ?
C62 C67 C68 123.5(3) ?
O63 C68 C69 120.7(4) ?
O63 C68 C67 120.3(4) ?
C69 C68 C67 118.7(3) ?
C74 C69 C70 119.1(4) ?
C74 C69 C68 118.9(4) ?
C70 C69 C68 121.9(4) ?
C71 C70 C69 121.1(4) ?
C71 C70 H70 119.5 ?
C69 C70 H70 119.5 ?
C70 C71 C72 119.2(5) ?
C70 C71 H71 120.4 ?
C72 C71 H71 120.4 ?
C71 C72 C73 119.4(5) ?
C71 C72 H72 120.3 ?
C73 C72 H72 120.3 ?
C74 C73 C72 121.0(5) ?
C74 C73 H73 119.5 ?
C72 C73 H73 119.5 ?
C73 C74 C69 120.1(5) ?
C73 C74 H74 119.9 ?
C69 C74 H74 119.9 ?
C2 N1 C4 110.4(4) ?
C2 N1 C3 110.2(3) ?
C4 N1 C3 108.9(3) ?
C2 N1 C1 110.1(3) ?
C4 N1 C1 107.7(3) ?
C3 N1 C1 109.5(3) ?
N1 C1 H1A 109.5 ?
N1 C1 H1B 109.5 ?
H1A C1 H1B 109.5 ?
N1 C1 H1C 109.5 ?
H1A C1 H1C 109.5 ?
H1B C1 H1C 109.5 ?
N1 C2 H2A 109.5 ?
N1 C2 H2B 109.5 ?
H2A C2 H2B 109.5 ?
N1 C2 H2C 109.5 ?
H2A C2 H2C 109.5 ?
H2B C2 H2C 109.5 ?
N1 C3 H3A 109.5 ?
N1 C3 H3B 109.5 ?
H3A C3 H3B 109.5 ?
N1 C3 H3C 109.5 ?
H3A C3 H3C 109.5 ?
H3B C3 H3C 109.5 ?
N1 C4 H4A 109.5 ?
N1 C4 H4B 109.5 ?
H4A C4 H4B 109.5 ?
N1 C4 H4C 109.5 ?
H4A C4 H4C 109.5 ?
H4B C4 H4C 109.5 ?

loop_
_geom_bond_atom_site_label_1
_geom_bond_atom_site_label_2
_geom_bond_distance
_geom_bond_publ_flag
Sn1 C11 2.132(3) y
Sn1 C21 2.133(3) y
Sn1 C31 2.136(3) y
Sn1 O61 2.2092(19) y
Sn1 O41 2.249(2) y
O41 C41 1.276(3) ?
O42 C41 1.228(4) ?
O43 C48 1.211(4) ?
O61 C61 1.290(4) ?
O62 C61 1.221(4) ?
O63 C68 1.203(4) ?
C11 C16 1.381(4) ?
C11 C12 1.382(4) ?
C12 C13 1.378(5) ?
C12 H12 0.9300 ?
C13 C14 1.365(5) ?
C13 H13 0.9300 ?
C14 C15 1.376(5) ?
C14 H14 0.9300 ?
C15 C16 1.382(5) ?
C15 H15 0.9300 ?
C16 H16 0.9300 ?
C21 C22 1.379(4) ?
C21 C26 1.387(4) ?
C22 C23 1.378(5) ?
C22 H22 0.9300 ?
C23 C24 1.380(6) ?
C23 H23 0.9300 ?
C24 C25 1.375(6) ?
C24 H24 0.9300 ?
C25 C26 1.380(5) ?
C25 H25 0.9300 ?
C26 H26 0.9300 ?
C31 C32 1.381(4) ?
C31 C36 1.390(4) ?
C32 C33 1.384(5) ?
C32 H32 0.9300 ?
C33 C34 1.369(5) ?
C33 H33 0.9300 ?
C34 C35 1.368(5) ?
C34 H34 0.9300 ?
C35 C36 1.384(5) ?
C35 H35 0.9300 ?
C36 H36 0.9300 ?
C41 C42 1.524(4) ?
C42 C43 1.382(4) ?
C42 C47 1.396(4) ?
C43 C44 1.386(5) ?
C43 H43 0.9300 ?
C44 C45 1.375(5) ?
C44 H44 0.9300 ?
C45 C46 1.381(5) ?
C45 H45 0.9300 ?
C46 C47 1.388(4) ?
C46 H46 0.9300 ?
C47 C48 1.502(4) ?
C48 C49 1.493(5) ?
C49 C50 1.387(4) ?
C49 C54 1.391(4) ?
C50 C51 1.376(5) ?
C50 H50 0.9300 ?
C51 C52 1.371(6) ?
C51 H51 0.9300 ?
C52 C53 1.372(5) ?
C52 H52 0.9300 ?
C53 C54 1.382(5) ?
C53 H53 0.9300 ?
C54 H54 0.9300 ?
C61 C62 1.513(4) ?
C62 C63 1.384(4) ?
C62 C67 1.396(4) ?
C63 C64 1.389(5) ?
C63 H63 0.9300 ?
C64 C65 1.355(6) ?
C64 H64 0.9300 ?
C65 C66 1.362(5) ?
C65 H65 0.9300 ?
C66 C67 1.396(4) ?
C66 H66 0.9300 ?
C67 C68 1.510(5) ?
C68 C69 1.486(5) ?
C69 C74 1.375(5) ?
C69 C70 1.384(5) ?
C70 C71 1.378(6) ?
C70 H70 0.9300 ?
C71 C72 1.381(7) ?
C71 H71 0.9300 ?
C72 C73 1.383(8) ?
C72 H72 0.9300 ?
C73 C74 1.366(7) ?
C73 H73 0.9300 ?
C74 H74 0.9300 ?
N1 C2 1.476(5) ?
N1 C4 1.478(5) ?
N1 C3 1.483(5) ?
N1 C1 1.488(4) ?
C1 H1A 0.9600 ?
C1 H1B 0.9600 ?
C1 H1C 0.9600 ?
C2 H2A 0.9600 ?
C2 H2B 0.9600 ?
C2 H2C 0.9600 ?
C3 H3A 0.9600 ?
C3 H3B 0.9600 ?
C3 H3C 0.9600 ?
C4 H4A 0.9600 ?
C4 H4B 0.9600 ?
C4 H4C 0.9600 ?

loop_
_geom_torsion_atom_site_label_1
_geom_torsion_atom_site_label_2
_geom_torsion_atom_site_label_3
_geom_torsion_atom_site_label_4
_geom_torsion
C11 Sn1 O41 C41 177.5(3)
C21 Sn1 O41 C41 49.4(3)
C31 Sn1 O41 C41 -69.5(3)
O61 Sn1 O41 C41 156.0(7)
C11 Sn1 O61 C61 -61.3(2)
C21 Sn1 O61 C61 66.5(2)
C31 Sn1 O61 C61 -174.7(2)
O41 Sn1 O61 C61 -39.9(9)
C21 Sn1 C11 C16 39.3(3)
C31 Sn1 C11 C16 -138.2(3)
O61 Sn1 C11 C16 134.2(3)
O41 Sn1 C11 C16 -43.8(3)
C21 Sn1 C11 C12 -147.2(2)
C31 Sn1 C11 C12 35.3(3)
O61 Sn1 C11 C12 -52.3(3)
O41 Sn1 C11 C12 129.7(3)
C16 C11 C12 C13 1.0(5)
Sn1 C11 C12 C13 -172.9(3)
C11 C12 C13 C14 -0.6(6)
C12 C13 C14 C15 -0.7(6)
C13 C14 C15 C16 1.6(6)
C12 C11 C16 C15 -0.1(5)
Sn1 C11 C16 C15 173.4(3)
C14 C15 C16 C11 -1.2(6)
C11 Sn1 C21 C22 -52.3(3)
C31 Sn1 C21 C22 125.1(3)
O61 Sn1 C21 C22 -146.1(3)
O41 Sn1 C21 C22 28.7(3)
C11 Sn1 C21 C26 129.5(3)
C31 Sn1 C21 C26 -53.2(3)
O61 Sn1 C21 C26 35.7(3)
O41 Sn1 C21 C26 -149.5(3)
C26 C21 C22 C23 0.0(6)
Sn1 C21 C22 C23 -178.3(3)
C21 C22 C23 C24 0.3(7)
C22 C23 C24 C25 0.6(7)
C23 C24 C25 C26 -1.9(7)
C24 C25 C26 C21 2.2(6)
C22 C21 C26 C25 -1.3(5)
Sn1 C21 C26 C25 177.1(3)
C11 Sn1 C31 C32 119.8(3)
C21 Sn1 C31 C32 -57.9(3)
O61 Sn1 C31 C32 -150.2(3)
O41 Sn1 C31 C32 33.6(3)
C11 Sn1 C31 C36 -60.0(3)
C21 Sn1 C31 C36 122.3(3)
O61 Sn1 C31 C36 30.0(3)
O41 Sn1 C31 C36 -146.2(3)
C36 C31 C32 C33 -2.0(5)
Sn1 C31 C32 C33 178.2(3)
C31 C32 C33 C34 1.3(6)
C32 C33 C34 C35 0.4(6)
C33 C34 C35 C36 -1.3(6)
C34 C35 C36 C31 0.6(6)
C32 C31 C36 C35 1.0(5)
Sn1 C31 C36 C35 -179.2(3)
Sn1 O41 C41 O42 15.1(5)
Sn1 O41 C41 C42 -161.87(19)
O42 C41 C42 C43 -150.9(3)
O41 C41 C42 C43 26.4(4)
O42 C41 C42 C47 24.4(4)
O41 C41 C42 C47 -158.4(3)
C47 C42 C43 C44 -1.0(5)
C41 C42 C43 C44 174.3(3)
C42 C43 C44 C45 -0.2(5)
C43 C44 C45 C46 1.0(6)
C44 C45 C46 C47 -0.6(6)
C45 C46 C47 C42 -0.7(5)
C45 C46 C47 C48 173.7(3)
C43 C42 C47 C46 1.5(5)
C41 C42 C47 C46 -173.8(3)
C43 C42 C47 C48 -172.6(3)
C41 C42 C47 C48 12.1(4)
C46 C47 C48 O43 -106.9(4)
C42 C47 C48 O43 67.2(4)
C46 C47 C48 C49 68.8(4)
C42 C47 C48 C49 -117.1(3)
O43 C48 C49 C50 -170.4(3)
C47 C48 C49 C50 14.0(5)
O43 C48 C49 C54 7.0(5)
C47 C48 C49 C54 -168.6(3)
C54 C49 C50 C51 0.1(5)
C48 C49 C50 C51 177.5(3)
C49 C50 C51 C52 -0.9(6)
C50 C51 C52 C53 1.0(7)
C51 C52 C53 C54 -0.3(7)
C52 C53 C54 C49 -0.6(6)
C50 C49 C54 C53 0.7(5)
C48 C49 C54 C53 -176.9(3)
Sn1 O61 C61 O62 -15.2(5)
Sn1 O61 C61 C62 163.38(19)
O62 C61 C62 C63 24.3(5)
O61 C61 C62 C63 -154.4(3)
O62 C61 C62 C67 -161.0(3)
O61 C61 C62 C67 20.3(5)
C67 C62 C63 C64 0.5(5)
C61 C62 C63 C64 175.5(3)
C62 C63 C64 C65 -1.1(6)
C63 C64 C65 C66 0.9(7)
C64 C65 C66 C67 0.0(7)
C65 C66 C67 C62 -0.6(6)
C65 C66 C67 C68 178.3(4)
C63 C62 C67 C66 0.3(5)
C61 C62 C67 C66 -174.3(3)
C63 C62 C67 C68 -178.4(3)
C61 C62 C67 C68 6.9(5)
C66 C67 C68 O63 56.5(5)
C62 C67 C68 O63 -124.7(4)
C66 C67 C68 C69 -117.0(4)
C62 C67 C68 C69 61.7(5)
O63 C68 C69 C74 23.1(5)
C67 C68 C69 C74 -163.4(3)
O63 C68 C69 C70 -154.1(4)
C67 C68 C69 C70 19.5(5)
C74 C69 C70 C71 0.0(6)
C68 C69 C70 C71 177.2(3)
C69 C70 C71 C72 0.8(6)
C70 C71 C72 C73 -0.7(8)
C71 C72 C73 C74 -0.2(8)
C72 C73 C74 C69 1.0(8)
C70 C69 C74 C73 -0.9(6)
C68 C69 C74 C73 -178.2(4)
